data_7001380
loop_
_publ_author_name
'Ariyananda, Piyal W. G.'
'Kieber-Emmons, Matthew T.'
'Yap, Glenn P. A.'
'Riordan, Charles G.'

_publ_section_title
;
 Synthetic analogs for evaluating the influence of N--H&#x22EF;S
 hydrogen bonds on the formation of thioester in acetyl coenzyme a
 synthase
;
_journal_issue 22
_journal_name_full 'Dalton Transactions'
_journal_page_first 4359
_journal_page_last 4369
_journal_paper_doi 10.1039/b901192g
_journal_year 2009
_chemical_formula_sum 'C22 H41 N Ni O P2 S'
_chemical_formula_weight 488.27
_chemical_name_common 'manuscript number B901192G'
_chemical_name_systematic
;
manuscript number B901192G
;
_space_group_IT_number 61
_symmetry_cell_setting orthorhombic
_symmetry_space_group_name_Hall '-P 2ac 2ab'
_symmetry_space_group_name_H-M 'P b c a'
_atom_sites_solution_hydrogens geom
_atom_sites_solution_primary direct
_atom_sites_solution_secondary difmap
_audit_creation_method SHELXL-97
_cell_angle_alpha 90.00
_cell_angle_beta 90.00
_cell_angle_gamma 90.00
_cell_formula_units_Z 8
_cell_length_a 17.408(3)
_cell_length_b 17.549(3)
_cell_length_c 17.680(3)
_cell_measurement_reflns_used 1022
_cell_measurement_temperature 290(2)
_cell_measurement_theta_max 16.31
_cell_measurement_theta_min 2.30
_cell_volume 5401.1(16)
_computing_cell_refinement 'SAINT (Bruker, 2002)'
_computing_data_collection 'SMART (Bruker, 2002)'
_computing_data_reduction SAINT
_computing_molecular_graphics 'SHELXTL (Sheldrick, 2001)'
_computing_publication_material 'SHELXTL (Sheldrick, 2001)'
_computing_structure_refinement 'SHELXL-97 (Sheldrick, 1997)'
_computing_structure_solution 'SHELXS-97 (Sheldrick, 1990)'
_diffrn_ambient_temperature 290(2)
_diffrn_detector_area_resol_mean 836.6
_diffrn_measured_fraction_theta_full 1.000
_diffrn_measured_fraction_theta_max 0.998
_diffrn_measurement_device_type 'Bruker AXS APEX diffractometer'
_diffrn_measurement_method \w
_diffrn_radiation_monochromator graphite
_diffrn_radiation_source 'fine-focus sealed tube'
_diffrn_radiation_type MoK\a
_diffrn_radiation_wavelength 0.71073
_diffrn_reflns_av_R_equivalents 0.1890
_diffrn_reflns_av_sigmaI/netI 0.1000
_diffrn_reflns_limit_h_max 23
_diffrn_reflns_limit_h_min -23
_diffrn_reflns_limit_k_max 22
_diffrn_reflns_limit_k_min -23
_diffrn_reflns_limit_l_max 23
_diffrn_reflns_limit_l_min -23
_diffrn_reflns_number 58983
_diffrn_reflns_theta_full 25.00
_diffrn_reflns_theta_max 28.35
_diffrn_reflns_theta_min 2.01
_diffrn_standards_decay_% 1
_diffrn_standards_interval_count 0
_diffrn_standards_interval_time 0
_diffrn_standards_number 0
_exptl_absorpt_coefficient_mu 0.926
_exptl_absorpt_correction_T_max 0.9578
_exptl_absorpt_correction_T_min 0.8790
_exptl_absorpt_correction_type multi-scan
_exptl_absorpt_process_details 'SADABS (Sheldrick, 2003)'
_exptl_crystal_colour yellow
_exptl_crystal_density_diffrn 1.201
_exptl_crystal_density_method 'not measured'
_exptl_crystal_description plate
_exptl_crystal_F_000 2096
_exptl_crystal_size_max 0.14
_exptl_crystal_size_mid 0.08
_exptl_crystal_size_min 0.05
_refine_diff_density_max 0.438
_refine_diff_density_min -0.227
_refine_diff_density_rms 0.056
_refine_ls_extinction_method none
_refine_ls_goodness_of_fit_ref 1.001
_refine_ls_hydrogen_treatment mixed
_refine_ls_matrix_type full
_refine_ls_number_parameters 264
_refine_ls_number_reflns 6733
_refine_ls_number_restraints 0
_refine_ls_restrained_S_all 1.001
_refine_ls_R_factor_all 0.2300
_refine_ls_R_factor_gt 0.0798
_refine_ls_shift/su_max 0.001
_refine_ls_shift/su_mean 0.000
_refine_ls_structure_factor_coef Fsqd
_refine_ls_weighting_details 'calc w=1/[\s^2^(Fo^2^)+(0.0703P)^2^] where P=(Fo^2^+2Fc^2^)/3'
_refine_ls_weighting_scheme calc
_refine_ls_wR_factor_gt 0.1627
_refine_ls_wR_factor_ref 0.2257
_reflns_number_gt 2259
_reflns_number_total 6733
_reflns_threshold_expression >2sigma(I)
_cod_data_source_file b901192g.txt
_cod_data_source_block char201
_cod_depositor_comments
;
The following automatic conversions were performed:
'_symmetry_cell_setting' value 'Orthorhombic' changed to 'orthorhombic'
according to '/home/saulius/struct/CIF-dictionaries/cif_core.dic'
dictionary named 'cif_core.dic' version 2.4.1 from 2010-06-29.

Automatic conversion script
Id: cif_fix_enum 1527 2010-12-29 10:47:43Z saulius 
;
_cod_original_cell_volume 5401.1(15)
_cod_original_sg_symbol_H-M Pbca
_cod_database_code 7001380

loop_
_symmetry_equiv_pos_as_xyz
'x, y, z'
'-x+1/2, -y, z+1/2'
'-x, y+1/2, -z+1/2'
'x+1/2, -y+1/2, -z'
'-x, -y, -z'
'x-1/2, y, -z-1/2'
'x, -y-1/2, z-1/2'
'-x-1/2, y-1/2, z'

loop_
_atom_site_label
_atom_site_type_symbol
_atom_site_fract_x
_atom_site_fract_y
_atom_site_fract_z
_atom_site_U_iso_or_equiv
_atom_site_adp_type
_atom_site_occupancy
_atom_site_symmetry_multiplicity
_atom_site_calc_flag
_atom_site_refinement_flags
_atom_site_disorder_assembly
_atom_site_disorder_group
Ni Ni 0.25205(5) 0.03073(4) 0.67703(4) 0.0664(3) Uani 1 1 d . . .
P1 P 0.29633(12) 0.03007(11) 0.56534(9) 0.0854(6) Uani 1 1 d . . .
P2 P 0.26727(14) -0.09321(10) 0.67873(10) 0.0953(7) Uani 1 1 d . . .
S1 S 0.21576(13) 0.02374(10) 0.79505(9) 0.0894(6) Uani 1 1 d . . .
N1 N 0.3065(4) 0.1546(3) 0.8592(3) 0.0823(17) Uani 1 1 d . . .
H1 H 0.316(4) 0.117(4) 0.830(4) 0.099 Uiso 1 1 d . . .
O1 O 0.3526(4) 0.2349(4) 0.9447(4) 0.176(3) Uani 1 1 d . . .
C1 C 0.2353(4) 0.1412(3) 0.6690(3) 0.089(2) Uani 1 1 d . . .
H1A H 0.2430 0.1571 0.6176 0.133 Uiso 1 1 calc R . .
H1B H 0.2709 0.1674 0.7013 0.133 Uiso 1 1 calc R . .
H1C H 0.1837 0.1531 0.6842 0.133 Uiso 1 1 calc R . .
C2 C 0.2270(4) 0.1657(4) 0.8653(3) 0.0752(18) Uani 1 1 d . . .
C3 C 0.1963(5) 0.2274(4) 0.9012(3) 0.084(2) Uani 1 1 d . . .
H3A H 0.2285 0.2639 0.9224 0.101 Uiso 1 1 calc R . .
C4 C 0.1186(6) 0.2358(5) 0.9061(4) 0.109(3) Uani 1 1 d . . .
H4A H 0.0987 0.2774 0.9319 0.130 Uiso 1 1 calc R . .
C5 C 0.0696(5) 0.1850(6) 0.8742(4) 0.113(3) Uani 1 1 d . . .
H5A H 0.0168 0.1929 0.8758 0.136 Uiso 1 1 calc R . .
C6 C 0.1000(5) 0.1212(5) 0.8393(4) 0.095(2) Uani 1 1 d . . .
H6A H 0.0668 0.0851 0.8188 0.114 Uiso 1 1 calc R . .
C7 C 0.1786(4) 0.1096(4) 0.8341(3) 0.0757(18) Uani 1 1 d . . .
C8 C 0.3633(5) 0.1890(5) 0.8956(5) 0.103(2) Uani 1 1 d . . .
C9 C 0.4444(5) 0.1694(5) 0.8736(5) 0.111(3) Uani 1 1 d . . .
C10 C 0.4934(7) 0.1724(10) 0.9409(7) 0.297(10) Uani 1 1 d . . .
H10A H 0.4910 0.1245 0.9670 0.445 Uiso 1 1 calc R . .
H10B H 0.4758 0.2123 0.9739 0.445 Uiso 1 1 calc R . .
H10C H 0.5455 0.1824 0.9261 0.445 Uiso 1 1 calc R . .
C11 C 0.4549(6) 0.0940(6) 0.8368(7) 0.190(5) Uani 1 1 d . . .
H11A H 0.4350 0.0548 0.8692 0.285 Uiso 1 1 calc R . .
H11B H 0.5086 0.0853 0.8280 0.285 Uiso 1 1 calc R . .
H11C H 0.4279 0.0933 0.7895 0.285 Uiso 1 1 calc R . .
C12 C 0.4731(7) 0.2273(7) 0.8188(8) 0.242(8) Uani 1 1 d . . .
H12A H 0.5273 0.2204 0.8113 0.364 Uiso 1 1 calc R . .
H12B H 0.4637 0.2775 0.8383 0.364 Uiso 1 1 calc R . .
H12C H 0.4469 0.2214 0.7714 0.364 Uiso 1 1 calc R . .
C13 C 0.3263(6) -0.0671(5) 0.5406(5) 0.150(4) Uani 1 1 d . . .
H13A H 0.3087 -0.0778 0.4896 0.180 Uiso 1 1 calc R . .
H13B H 0.3820 -0.0685 0.5398 0.180 Uiso 1 1 calc R . .
C14 C 0.3005(7) -0.1258(5) 0.5879(4) 0.156(4) Uani 1 1 d . . .
H14A H 0.3421 -0.1618 0.5956 0.187 Uiso 1 1 calc R . .
H14B H 0.2590 -0.1526 0.5629 0.187 Uiso 1 1 calc R . .
C15 C 0.2322(7) 0.0654(7) 0.4898(4) 0.154(4) Uani 1 1 d . . .
H15A H 0.2294 0.1205 0.4934 0.185 Uiso 1 1 calc R . .
H15B H 0.2550 0.0531 0.4413 0.185 Uiso 1 1 calc R . .
C16 C 0.1562(7) 0.0357(8) 0.4914(6) 0.198(6) Uani 1 1 d . . .
H16A H 0.1262 0.0593 0.4524 0.297 Uiso 1 1 calc R . .
H16B H 0.1334 0.0460 0.5398 0.297 Uiso 1 1 calc R . .
H16C H 0.1578 -0.0184 0.4831 0.297 Uiso 1 1 calc R . .
C17 C 0.3838(5) 0.0862(5) 0.5512(5) 0.134(3) Uani 1 1 d . . .
H17A H 0.3715 0.1393 0.5602 0.160 Uiso 1 1 calc R . .
H17B H 0.4209 0.0710 0.5892 0.160 Uiso 1 1 calc R . .
C18 C 0.4219(6) 0.0803(6) 0.4744(6) 0.177(5) Uani 1 1 d . . .
H18A H 0.4647 0.1147 0.4721 0.266 Uiso 1 1 calc R . .
H18B H 0.3854 0.0932 0.4357 0.266 Uiso 1 1 calc R . .
H18C H 0.4396 0.0291 0.4666 0.266 Uiso 1 1 calc R . .
C19 C 0.3339(8) -0.1330(5) 0.7468(5) 0.164(5) Uani 1 1 d . . .
H19A H 0.3137 -0.1249 0.7973 0.197 Uiso 1 1 calc R . .
H19B H 0.3375 -0.1875 0.7386 0.197 Uiso 1 1 calc R . .
C20 C 0.4129(8) -0.0993(7) 0.7425(8) 0.245(9) Uani 1 1 d . . .
H20B H 0.4450 -0.1222 0.7803 0.368 Uiso 1 1 calc R . .
H20C H 0.4100 -0.0453 0.7510 0.368 Uiso 1 1 calc R . .
H20D H 0.4342 -0.1087 0.6933 0.368 Uiso 1 1 calc R . .
C21 C 0.1807(8) -0.1514(5) 0.7006(7) 0.168(5) Uani 1 1 d . . .
H21A H 0.1934 -0.2049 0.6950 0.202 Uiso 1 1 calc R . .
H21B H 0.1660 -0.1428 0.7528 0.202 Uiso 1 1 calc R . .
C22 C 0.1159(9) -0.1335(8) 0.6519(8) 0.227(7) Uani 1 1 d . . .
H22B H 0.0726 -0.1642 0.6661 0.341 Uiso 1 1 calc R . .
H22C H 0.1293 -0.1439 0.6003 0.341 Uiso 1 1 calc R . .
H22D H 0.1029 -0.0806 0.6572 0.341 Uiso 1 1 calc R . .

loop_
_atom_site_aniso_label
_atom_site_aniso_U_11
_atom_site_aniso_U_22
_atom_site_aniso_U_33
_atom_site_aniso_U_23
_atom_site_aniso_U_13
_atom_site_aniso_U_12
Ni 0.0941(6) 0.0543(4) 0.0508(4) -0.0043(4) -0.0006(4) 0.0012(4)
P1 0.1153(15) 0.0794(12) 0.0614(9) -0.0021(9) 0.0162(9) -0.0005(12)
P2 0.157(2) 0.0554(11) 0.0738(11) -0.0035(9) 0.0084(11) 0.0126(12)
S1 0.1460(17) 0.0682(11) 0.0541(8) 0.0010(9) 0.0057(9) 0.0006(11)
N1 0.093(5) 0.080(4) 0.074(4) -0.022(3) 0.001(3) 0.005(4)
O1 0.116(5) 0.222(7) 0.189(7) -0.123(6) 0.010(4) -0.023(5)
C1 0.143(7) 0.049(4) 0.074(4) -0.003(3) 0.004(4) 0.013(4)
C2 0.093(6) 0.069(5) 0.064(4) -0.010(3) 0.007(3) 0.004(4)
C3 0.100(6) 0.077(5) 0.076(4) -0.015(4) 0.015(4) 0.008(4)
C4 0.134(8) 0.100(7) 0.092(6) -0.011(5) 0.030(6) 0.020(6)
C5 0.098(7) 0.146(9) 0.096(6) 0.007(6) 0.022(5) 0.031(6)
C6 0.093(6) 0.116(7) 0.075(5) 0.004(4) -0.010(4) 0.000(5)
C7 0.104(6) 0.072(4) 0.051(3) -0.007(3) 0.007(3) 0.007(4)
C8 0.105(7) 0.114(7) 0.090(5) -0.037(5) 0.008(5) -0.005(5)
C9 0.109(7) 0.115(7) 0.109(6) -0.009(5) 0.011(5) -0.002(6)
C10 0.140(10) 0.55(3) 0.200(13) -0.132(16) -0.074(9) 0.095(14)
C11 0.117(8) 0.148(10) 0.305(15) -0.057(10) 0.060(9) 0.000(7)
C12 0.179(13) 0.216(15) 0.332(19) 0.085(13) 0.128(13) 0.025(10)
C13 0.218(11) 0.089(6) 0.143(8) -0.040(6) 0.083(8) -0.001(7)
C14 0.289(13) 0.086(6) 0.093(6) -0.020(5) 0.047(7) 0.023(8)
C15 0.244(13) 0.173(10) 0.047(4) -0.012(5) -0.003(6) 0.035(9)
C16 0.156(11) 0.296(18) 0.144(10) -0.026(10) -0.044(8) -0.002(12)
C17 0.155(8) 0.124(7) 0.121(6) -0.003(6) 0.057(6) -0.030(6)
C18 0.182(11) 0.163(10) 0.187(10) 0.037(8) 0.093(8) -0.017(8)
C19 0.277(15) 0.104(8) 0.113(7) 0.010(6) -0.022(8) 0.098(9)
C20 0.205(15) 0.200(14) 0.33(2) -0.081(12) -0.131(14) 0.092(12)
C21 0.268(16) 0.064(6) 0.172(11) 0.001(6) 0.049(10) -0.032(8)
C22 0.241(18) 0.200(15) 0.241(17) -0.008(12) 0.021(12) -0.084(13)

loop_
_atom_type_symbol
_atom_type_description
_atom_type_scat_dispersion_real
_atom_type_scat_dispersion_imag
_atom_type_scat_source
C C 0.0033 0.0016 'International Tables Vol C Tables 4.2.6.8 and 6.1.1.4'
H H 0.0000 0.0000 'International Tables Vol C Tables 4.2.6.8 and 6.1.1.4'
N N 0.0061 0.0033 'International Tables Vol C Tables 4.2.6.8 and 6.1.1.4'
O O 0.0106 0.0060 'International Tables Vol C Tables 4.2.6.8 and 6.1.1.4'
P P 0.1023 0.0942 'International Tables Vol C Tables 4.2.6.8 and 6.1.1.4'
S S 0.1246 0.1234 'International Tables Vol C Tables 4.2.6.8 and 6.1.1.4'
Ni Ni 0.3393 1.1124 'International Tables Vol C Tables 4.2.6.8 and 6.1.1.4'

loop_
_geom_angle_atom_site_label_1
_geom_angle_atom_site_label_2
_geom_angle_atom_site_label_3
_geom_angle
_geom_angle_site_symmetry_1
_geom_angle_site_symmetry_3
_geom_angle_publ_flag
C1 Ni P1 89.56(18) . . ?
C1 Ni S1 94.66(18) . . ?
P1 Ni S1 174.30(9) . . ?
C1 Ni P2 176.28(19) . . ?
P1 Ni P2 87.90(8) . . ?
S1 Ni P2 88.06(7) . . ?
C17 P1 C13 103.3(4) . . ?
C17 P1 C15 102.9(5) . . ?
C13 P1 C15 108.1(5) . . ?
C17 P1 Ni 115.3(3) . . ?
C13 P1 Ni 109.3(3) . . ?
C15 P1 Ni 116.9(3) . . ?
C14 P2 C19 105.3(5) . . ?
C14 P2 C21 105.7(5) . . ?
C19 P2 C21 99.8(6) . . ?
C14 P2 Ni 110.0(3) . . ?
C19 P2 Ni 118.0(4) . . ?
C21 P2 Ni 116.7(4) . . ?
C7 S1 Ni 115.4(2) . . ?
C8 N1 C2 129.5(6) . . ?
C3 C2 N1 122.2(7) . . ?
C3 C2 C7 120.3(7) . . ?
N1 C2 C7 117.5(6) . . ?
C4 C3 C2 120.2(7) . . ?
C5 C4 C3 121.8(8) . . ?
C4 C5 C6 118.5(8) . . ?
C5 C6 C7 121.6(8) . . ?
C6 C7 C2 117.5(6) . . ?
C6 C7 S1 120.6(6) . . ?
C2 C7 S1 121.9(6) . . ?
O1 C8 N1 122.9(8) . . ?
O1 C8 C9 119.1(8) . . ?
N1 C8 C9 118.0(7) . . ?
C10 C9 C11 108.4(10) . . ?
C10 C9 C12 108.0(10) . . ?
C11 C9 C12 106.4(9) . . ?
C10 C9 C8 109.1(8) . . ?
C11 C9 C8 115.6(8) . . ?
C12 C9 C8 109.1(8) . . ?
C14 C13 P1 116.7(6) . . ?
C13 C14 P2 113.7(6) . . ?
C16 C15 P1 115.1(8) . . ?
C18 C17 P1 116.7(7) . . ?
C20 C19 P2 113.7(8) . . ?
C22 C21 P2 112.8(9) . . ?

loop_
_geom_bond_atom_site_label_1
_geom_bond_atom_site_label_2
_geom_bond_distance
_geom_bond_site_symmetry_2
_geom_bond_publ_flag
Ni C1 1.966(6) . ?
Ni P1 2.1198(17) . ?
Ni S1 2.1836(17) . ?
Ni P2 2.191(2) . ?
P1 C17 1.831(8) . ?
P1 C13 1.836(8) . ?
P1 C15 1.848(10) . ?
P2 C14 1.799(7) . ?
P2 C19 1.811(9) . ?
P2 C21 1.861(12) . ?
S1 C7 1.778(6) . ?
N1 C8 1.325(9) . ?
N1 C2 1.403(8) . ?
O1 C8 1.199(8) . ?
C2 C3 1.365(8) . ?
C2 C7 1.408(8) . ?
C3 C4 1.362(10) . ?
C4 C5 1.355(11) . ?
C5 C6 1.384(10) . ?
C6 C7 1.388(9) . ?
C8 C9 1.505(11) . ?
C9 C10 1.466(12) . ?
C9 C11 1.485(11) . ?
C9 C12 1.490(12) . ?
C13 C14 1.402(10) . ?
C15 C16 1.422(13) . ?
C17 C18 1.514(10) . ?
C19 C20 1.499(15) . ?
C21 C22 1.453(14) . ?

loop_
_geom_hbond_atom_site_label_D
_geom_hbond_atom_site_label_H
_geom_hbond_atom_site_label_A
_geom_hbond_distance_DH
_geom_hbond_distance_HA
_geom_hbond_distance_DA
_geom_hbond_angle_DHA
_geom_hbond_site_symmetry_A
N1 H1 S1 0.85(6) 2.48(7) 3.009(6) 122(6) .

loop_
_geom_torsion_atom_site_label_1
_geom_torsion_atom_site_label_2
_geom_torsion_atom_site_label_3
_geom_torsion_atom_site_label_4
_geom_torsion
_geom_torsion_site_symmetry_1
_geom_torsion_site_symmetry_2
_geom_torsion_site_symmetry_3
_geom_torsion_site_symmetry_4
_geom_torsion_publ_flag
C1 Ni P1 C17 62.8(4) . . . . ?
S1 Ni P1 C17 -75.0(9) . . . . ?
P2 Ni P1 C17 -119.9(4) . . . . ?
C1 Ni P1 C13 178.6(4) . . . . ?
S1 Ni P1 C13 40.9(10) . . . . ?
P2 Ni P1 C13 -4.1(4) . . . . ?
C1 Ni P1 C15 -58.3(5) . . . . ?
S1 Ni P1 C15 164.0(9) . . . . ?
P2 Ni P1 C15 119.0(4) . . . . ?
C1 Ni P2 C14 43(3) . . . . ?
P1 Ni P2 C14 -3.8(4) . . . . ?
S1 Ni P2 C14 -179.7(4) . . . . ?
C1 Ni P2 C19 164(3) . . . . ?
P1 Ni P2 C19 117.0(5) . . . . ?
S1 Ni P2 C19 -58.9(5) . . . . ?
C1 Ni P2 C21 -77(3) . . . . ?
P1 Ni P2 C21 -124.2(4) . . . . ?
S1 Ni P2 C21 59.9(4) . . . . ?
C1 Ni S1 C7 5.7(4) . . . . ?
P1 Ni S1 C7 143.2(8) . . . . ?
P2 Ni S1 C7 -171.8(3) . . . . ?
C8 N1 C2 C3 13.8(11) . . . . ?
C8 N1 C2 C7 -164.9(7) . . . . ?
N1 C2 C3 C4 -179.8(6) . . . . ?
C7 C2 C3 C4 -1.1(10) . . . . ?
C2 C3 C4 C5 -1.7(12) . . . . ?
C3 C4 C5 C6 3.3(12) . . . . ?
C4 C5 C6 C7 -2.1(11) . . . . ?
C5 C6 C7 C2 -0.6(10) . . . . ?
C5 C6 C7 S1 175.4(5) . . . . ?
C3 C2 C7 C6 2.2(9) . . . . ?
N1 C2 C7 C6 -179.1(5) . . . . ?
C3 C2 C7 S1 -173.7(5) . . . . ?
N1 C2 C7 S1 5.0(8) . . . . ?
Ni S1 C7 C6 99.0(5) . . . . ?
Ni S1 C7 C2 -85.2(5) . . . . ?
C2 N1 C8 O1 4.0(14) . . . . ?
C2 N1 C8 C9 -175.7(7) . . . . ?
O1 C8 C9 C10 34.3(14) . . . . ?
N1 C8 C9 C10 -146.0(10) . . . . ?
O1 C8 C9 C11 156.8(10) . . . . ?
N1 C8 C9 C11 -23.5(12) . . . . ?
O1 C8 C9 C12 -83.4(12) . . . . ?
N1 C8 C9 C12 96.3(11) . . . . ?
C17 P1 C13 C14 137.4(9) . . . . ?
C15 P1 C13 C14 -114.0(10) . . . . ?
Ni P1 C13 C14 14.2(10) . . . . ?
P1 C13 C14 P2 -17.6(13) . . . . ?
C19 P2 C14 C13 -114.7(9) . . . . ?
C21 P2 C14 C13 140.3(10) . . . . ?
Ni P2 C14 C13 13.4(10) . . . . ?
C17 P1 C15 C16 -174.8(9) . . . . ?
C13 P1 C15 C16 76.3(10) . . . . ?
Ni P1 C15 C16 -47.4(10) . . . . ?
C13 P1 C17 C18 54.4(9) . . . . ?
C15 P1 C17 C18 -58.0(8) . . . . ?
Ni P1 C17 C18 173.6(6) . . . . ?
C14 P2 C19 C20 68.7(10) . . . . ?
C21 P2 C19 C20 178.1(9) . . . . ?
Ni P2 C19 C20 -54.5(9) . . . . ?
C14 P2 C21 C22 -69.2(11) . . . . ?
C19 P2 C21 C22 -178.3(10) . . . . ?
Ni P2 C21 C22 53.4(11) . . . . ?
